data_7018200
loop_
_publ_author_name
'Serratrice, Maria'
'Edafe, Fabio'
'Mendes, Filipa'
'Scopelliti, Rosario'
'Zakeeruddin, Shaik Mohammed'
'Gr\"atzel, Michael'
'Santos, Isabel'
'Cinellu, Maria Agostina'
'Casini, Angela'

_publ_section_title
;
 Cytotoxic gold compounds: synthesis, biological characterization and
 investigation of their inhibition properties of the zinc finger protein
 PARP-1.
;
_journal_issue 11
_journal_name_full 'Dalton transactions (Cambridge, England : 2003)'
_journal_page_first 3287
_journal_page_last 3293
_journal_paper_doi 10.1039/c2dt11913g
_journal_volume 41
_journal_year 2012
_chemical_formula_moiety 'C44 H36 Au2 N3 P2, F6 P'
_chemical_formula_sum 'C44 H36 Au2 F6 N3 P3'
_chemical_formula_weight 1207.60
_chemical_name_systematic
;
?
;
_space_group_IT_number 15
_symmetry_cell_setting monoclinic
_symmetry_space_group_name_Hall '-C 2yc'
_symmetry_space_group_name_H-M 'C 1 2/c 1'
_atom_sites_solution_hydrogens geom
_atom_sites_solution_primary direct
_atom_sites_solution_secondary difmap
_audit_creation_method SHELXL-97
_cell_angle_alpha 90.00
_cell_angle_beta 104.051(13)
_cell_angle_gamma 90.00
_cell_formula_units_Z 4
_cell_length_a 24.654(4)
_cell_length_b 11.8666(17)
_cell_length_c 14.493(2)
_cell_measurement_reflns_used 207
_cell_measurement_temperature 100(2)
_cell_measurement_theta_max 22
_cell_measurement_theta_min 3
_cell_volume 4113.2(11)
_computing_cell_refinement 'Dirax/lsq (Duisenberg & Schreurs, 1989-2000)'
_computing_data_collection 'Collect (Bruker AXS BV, 1997-2004)'
_computing_data_reduction 'EvalCCD (Duisenberg & Schreurs, 1990-2000)'
_computing_molecular_graphics 'Bruker SHELXTL'
_computing_publication_material 'Bruker SHELXTL'
_computing_structure_refinement 'SHELXL-97 (Sheldrick, 1997)'
_computing_structure_solution 'SHELXS-97 (Sheldrick, 1990)'
_diffrn_ambient_temperature 100(2)
_diffrn_measured_fraction_theta_full 0.994
_diffrn_measured_fraction_theta_max 0.994
_diffrn_measurement_device_type 'Bruker APEX II CCD'
_diffrn_measurement_method 'phi and omega scans'
_diffrn_radiation_monochromator graphite
_diffrn_radiation_source 'fine-focus sealed tube'
_diffrn_radiation_type MoK\a
_diffrn_radiation_wavelength 0.71073
_diffrn_reflns_av_R_equivalents 0.0000
_diffrn_reflns_av_sigmaI/netI 0.0732
_diffrn_reflns_limit_h_max 31
_diffrn_reflns_limit_h_min -32
_diffrn_reflns_limit_k_max 15
_diffrn_reflns_limit_k_min -15
_diffrn_reflns_limit_l_max 18
_diffrn_reflns_limit_l_min -17
_diffrn_reflns_number 4722
_diffrn_reflns_theta_full 27.55
_diffrn_reflns_theta_max 27.55
_diffrn_reflns_theta_min 3.08
_exptl_absorpt_coefficient_mu 7.306
_exptl_absorpt_correction_T_max 0.7456
_exptl_absorpt_correction_T_min 0.4703
_exptl_absorpt_correction_type multi-scan
_exptl_absorpt_process_details 'SADABS 2008, Bruker AXS, 2008'
_exptl_crystal_colour colourless
_exptl_crystal_density_diffrn 1.950
_exptl_crystal_density_method 'not measured'
_exptl_crystal_description prismatic
_exptl_crystal_F_000 2312
_exptl_crystal_size_max 0.48
_exptl_crystal_size_mid 0.22
_exptl_crystal_size_min 0.07
_refine_diff_density_max 8.014
_refine_diff_density_min -6.408
_refine_diff_density_rms 0.537
_refine_ls_extinction_method none
_refine_ls_goodness_of_fit_ref 1.161
_refine_ls_hydrogen_treatment constr
_refine_ls_matrix_type full
_refine_ls_number_parameters 271
_refine_ls_number_reflns 4722
_refine_ls_number_restraints 172
_refine_ls_restrained_S_all 1.143
_refine_ls_R_factor_all 0.1186
_refine_ls_R_factor_gt 0.1014
_refine_ls_shift/su_max 0.000
_refine_ls_shift/su_mean 0.000
_refine_ls_structure_factor_coef Fsqd
_refine_ls_weighting_details 'calc w=1/[\s^2^(Fo^2^)+(0.0001P)^2^+659.9799P] where P=(Fo^2^+2Fc^2^)/3'
_refine_ls_weighting_scheme calc
_refine_ls_wR_factor_gt 0.2502
_refine_ls_wR_factor_ref 0.2593
_reflns_number_gt 3867
_reflns_number_total 4722
_reflns_threshold_expression >2sigma(I)
_cod_data_source_file c2dt11913g.txt
_cod_data_source_block ms1
_cod_depositor_comments
;
The following automatic conversions were performed:

'_symmetry_cell_setting' value 'Monoclinic' changed to 'monoclinic'
according to /home/saulius/struct/CIF-dictionaries/cif_core.dic
dictionary named 'cif_core.dic' version 2.4.1 from 2010-06-29.

Automatic conversion script
Id: cif_fix_values 1715 2011-07-08 13:25:40Z adriana 
;
_cod_original_cell_volume 4113.1(11)
_cod_original_sg_symbol_H-M 'C 2/c'
_cod_database_code 7018200

loop_
_symmetry_equiv_pos_as_xyz
'x, y, z'
'-x, y, -z+1/2'
'x+1/2, y+1/2, z'
'-x+1/2, y+1/2, -z+1/2'
'-x, -y, -z'
'x, -y, z-1/2'
'-x+1/2, -y+1/2, -z'
'x+1/2, -y+1/2, z-1/2'

loop_
_atom_site_label
_atom_site_type_symbol
_atom_site_fract_x
_atom_site_fract_y
_atom_site_fract_z
_atom_site_U_iso_or_equiv
_atom_site_adp_type
_atom_site_occupancy
_atom_site_symmetry_multiplicity
_atom_site_calc_flag
_atom_site_refinement_flags
_atom_site_disorder_assembly
_atom_site_disorder_group
Au1 Au 0.41188(3) 0.13708(6) 0.05788(6) 0.0164(2) Uani 1 1 d . . .
P1 P 0.3473(2) 0.0915(5) -0.0746(4) 0.0183(10) Uani 1 1 d . . .
N1 N 0.4688(7) 0.1834(16) 0.1804(14) 0.023(3) Uani 1 1 d U . .
C1 C 0.4801(8) 0.2968(18) 0.2072(15) 0.020(4) Uani 1 1 d U . .
H1 H 0.4635 0.3612 0.1727 0.024 Uiso 1 1 calc R . .
C2 C 0.5000 0.118(3) 0.2500 0.025(4) Uani 1 2 d SU . .
C3 C 0.5000 -0.004(3) 0.2500 0.026(4) Uani 1 2 d SDU . .
N2 N 0.494(2) -0.061(2) 0.166(2) 0.034(4) Uani 0.50 1 d PDU A 1
C4 C 0.485(2) -0.061(2) 0.166(2) 0.034(4) Uani 0.50 1 d PDU A 2
H4A H 0.4707 -0.0242 0.1065 0.040 Uiso 0.50 1 calc PR A 2
C5 C 0.4908(10) -0.176(2) 0.173(2) 0.042(4) Uani 1 1 d DU . .
H5 H 0.4809 -0.2185 0.1152 0.050 Uiso 1 1 calc R A 1
C6 C 0.5000 -0.230(4) 0.2500 0.048(6) Uani 1 2 d SU . .
H6 H 0.5000 -0.3105 0.2500 0.058 Uiso 1 2 calc SR . .
C7 C 0.3499(9) -0.0592(17) -0.0994(15) 0.021(3) Uani 1 1 d U . .
C8 C 0.3984(9) -0.1042(17) -0.0956(15) 0.021(3) Uani 1 1 d U . .
H8 H 0.4298 -0.0554 -0.0867 0.025 Uiso 1 1 calc R . .
C9 C 0.4078(10) -0.2237(19) -0.1039(16) 0.026(3) Uani 1 1 d U . .
H9 H 0.4437 -0.2542 -0.1021 0.031 Uiso 1 1 calc R . .
C10 C 0.3578(10) -0.294(2) -0.1153(17) 0.027(3) Uani 1 1 d U . .
H10 H 0.3608 -0.3737 -0.1191 0.032 Uiso 1 1 calc R . .
C11 C 0.3067(10) -0.2451(19) -0.1205(17) 0.026(3) Uani 1 1 d U . .
H11 H 0.2743 -0.2909 -0.1284 0.031 Uiso 1 1 calc R . .
C12 C 0.3023(9) -0.1279(19) -0.1143(16) 0.023(3) Uani 1 1 d U . .
H12 H 0.2666 -0.0944 -0.1202 0.028 Uiso 1 1 calc R . .
C13 C 0.2762(9) 0.1087(17) -0.0601(15) 0.020(3) Uani 1 1 d U . .
C14 C 0.2652(9) 0.0859(18) 0.0245(16) 0.023(3) Uani 1 1 d U . .
H14 H 0.2955 0.0712 0.0777 0.027 Uiso 1 1 calc R . .
C15 C 0.2106(9) 0.0832(18) 0.0369(17) 0.025(3) Uani 1 1 d U . .
H15 H 0.2038 0.0692 0.0977 0.030 Uiso 1 1 calc R . .
C16 C 0.1653(9) 0.1019(18) -0.0444(17) 0.024(3) Uani 1 1 d U . .
H16 H 0.1276 0.0950 -0.0398 0.029 Uiso 1 1 calc R . .
C17 C 0.1772(9) 0.1298(19) -0.1287(17) 0.025(3) Uani 1 1 d U . .
H17 H 0.1471 0.1465 -0.1817 0.031 Uiso 1 1 calc R . .
C18 C 0.2315(8) 0.1351(17) -0.1406(15) 0.018(3) Uani 1 1 d U . .
H18 H 0.2387 0.1554 -0.2000 0.022 Uiso 1 1 calc R . .
C19 C 0.3522(8) 0.1639(18) -0.1809(14) 0.019(3) Uani 1 1 d U . .
C20 C 0.3411(9) 0.1117(19) -0.2701(15) 0.023(3) Uani 1 1 d U . .
H20 H 0.3328 0.0335 -0.2752 0.027 Uiso 1 1 calc R . .
C21 C 0.3421(9) 0.174(2) -0.3529(16) 0.027(3) Uani 1 1 d U . .
H21 H 0.3327 0.1396 -0.4138 0.032 Uiso 1 1 calc R . .
C22 C 0.3572(9) 0.289(2) -0.3431(16) 0.026(3) Uani 1 1 d U . .
H22 H 0.3573 0.3327 -0.3982 0.031 Uiso 1 1 calc R . .
C23 C 0.3717(9) 0.340(2) -0.2555(16) 0.025(3) Uani 1 1 d U . .
H23 H 0.3830 0.4163 -0.2506 0.030 Uiso 1 1 calc R . .
C24 C 0.3701(9) 0.280(2) -0.1734(16) 0.024(3) Uani 1 1 d U . .
H24 H 0.3808 0.3150 -0.1129 0.029 Uiso 1 1 calc R . .
P2 P 0.0000 0.0000 -0.5000 0.0225(16) Uani 1 2 d S . .
F1 F -0.0222(5) 0.1279(11) -0.4986(10) 0.029(3) Uani 1 1 d . . .
F2 F -0.0458(6) -0.0415(11) -0.4434(11) 0.032(3) Uani 1 1 d . . .
F3 F 0.0449(6) 0.0213(12) -0.4008(10) 0.035(3) Uani 1 1 d . . .

loop_
_atom_site_aniso_label
_atom_site_aniso_U_11
_atom_site_aniso_U_22
_atom_site_aniso_U_33
_atom_site_aniso_U_23
_atom_site_aniso_U_13
_atom_site_aniso_U_12
Au1 0.0185(4) 0.0158(3) 0.0139(3) -0.0005(3) 0.0015(3) -0.0004(3)
P1 0.017(2) 0.024(3) 0.013(2) 0.000(2) 0.0018(19) 0.000(2)
N1 0.018(6) 0.024(7) 0.026(7) -0.001(6) 0.003(6) 0.000(5)
C1 0.018(7) 0.020(8) 0.020(8) -0.003(7) 0.004(7) 0.002(6)
C2 0.016(7) 0.023(8) 0.034(8) 0.000 0.004(7) 0.000
C3 0.013(7) 0.026(7) 0.041(8) 0.000 0.010(6) 0.000
N2 0.017(6) 0.033(6) 0.050(6) -0.010(5) 0.006(5) -0.001(5)
C4 0.017(6) 0.033(6) 0.050(6) -0.010(5) 0.006(5) -0.001(5)
C5 0.020(7) 0.041(8) 0.061(8) -0.012(6) 0.005(7) -0.002(6)
C6 0.027(10) 0.040(11) 0.073(12) 0.000 0.004(11) 0.000
C7 0.027(7) 0.015(6) 0.021(7) 0.003(6) 0.007(6) 0.004(6)
C8 0.026(6) 0.016(6) 0.022(6) 0.000(5) 0.008(5) 0.016(5)
C9 0.029(7) 0.025(7) 0.025(7) -0.002(6) 0.008(6) 0.011(6)
C10 0.032(7) 0.024(7) 0.027(7) -0.001(6) 0.014(6) 0.003(6)
C11 0.033(7) 0.022(7) 0.025(7) -0.002(6) 0.012(6) 0.000(6)
C12 0.028(7) 0.020(7) 0.025(7) -0.001(6) 0.011(6) 0.002(6)
C13 0.023(7) 0.016(6) 0.022(7) 0.002(6) 0.004(6) 0.009(6)
C14 0.026(7) 0.016(6) 0.025(7) 0.003(6) 0.004(6) 0.002(6)
C15 0.026(7) 0.019(7) 0.028(7) 0.005(6) 0.006(6) -0.001(6)
C16 0.024(7) 0.019(7) 0.030(7) 0.000(6) 0.006(6) -0.002(6)
C17 0.026(7) 0.024(7) 0.026(7) -0.002(6) 0.004(6) 0.002(6)
C18 0.023(7) 0.015(6) 0.017(7) -0.001(6) 0.005(6) 0.006(6)
C19 0.016(6) 0.025(7) 0.015(7) -0.004(6) -0.001(6) 0.000(6)
C20 0.020(7) 0.028(7) 0.019(7) -0.004(6) 0.002(6) -0.003(6)
C21 0.024(7) 0.037(8) 0.019(7) -0.003(7) 0.005(6) -0.001(6)
C22 0.026(7) 0.037(8) 0.017(7) 0.001(7) 0.010(6) -0.003(6)
C23 0.027(7) 0.031(8) 0.018(7) 0.003(7) 0.008(6) 0.000(6)
C24 0.025(7) 0.028(7) 0.018(7) -0.001(6) 0.003(6) 0.002(6)
P2 0.026(4) 0.019(3) 0.023(4) -0.001(3) 0.006(3) 0.004(3)
F1 0.033(7) 0.019(6) 0.032(7) 0.000(6) 0.006(6) 0.003(5)
F2 0.031(7) 0.024(7) 0.045(9) 0.008(6) 0.018(6) 0.002(6)
F3 0.045(8) 0.025(7) 0.031(8) 0.002(6) 0.001(6) -0.003(6)

loop_
_atom_type_symbol
_atom_type_description
_atom_type_scat_dispersion_real
_atom_type_scat_dispersion_imag
_atom_type_scat_source
C C 0.0033 0.0016 'International Tables Vol C Tables 4.2.6.8 and 6.1.1.4'
H H 0.0000 0.0000 'International Tables Vol C Tables 4.2.6.8 and 6.1.1.4'
N N 0.0061 0.0033 'International Tables Vol C Tables 4.2.6.8 and 6.1.1.4'
F F 0.0171 0.0103 'International Tables Vol C Tables 4.2.6.8 and 6.1.1.4'
P P 0.1023 0.0942 'International Tables Vol C Tables 4.2.6.8 and 6.1.1.4'
Au Au -2.0133 8.8022 'International Tables Vol C Tables 4.2.6.8 and 6.1.1.4'

loop_
_geom_angle_atom_site_label_1
_geom_angle_atom_site_label_2
_geom_angle_atom_site_label_3
_geom_angle
_geom_angle_site_symmetry_1
_geom_angle_site_symmetry_3
N1 Au1 P1 177.7(5) . .
C19 P1 C13 108.2(9) . .
C19 P1 C7 106.6(10) . .
C13 P1 C7 102.3(10) . .
C19 P1 Au1 116.0(7) . .
C13 P1 Au1 112.1(7) . .
C7 P1 Au1 110.6(7) . .
C2 N1 C1 107.7(19) . .
C2 N1 Au1 129.4(16) . .
C1 N1 Au1 122.8(14) . .
C1 C1 N1 107.3(11) 2_655 .
C1 C1 H1 126.4 2_655 .
N1 C1 H1 126.4 . .
N1 C2 N1 110(3) 2_655 .
N1 C2 C3 125.0(14) 2_655 .
N1 C2 C3 125.0(13) . .
C4 C3 C4 120(3) 2_655 .
C4 C3 N2 120(3) 2_655 .
C4 C3 N2 120(3) . 2_655
N2 C3 N2 121(3) . 2_655
C4 C3 C2 119.8(17) 2_655 .
C4 C3 C2 119.8(17) . .
N2 C3 C2 119.5(16) . .
N2 C3 C2 119.5(16) 2_655 .
C3 N2 C5 115(3) . .
C3 C4 C5 115(3) . .
C3 C4 H4A 122.4 . .
C5 C4 H4A 122.4 . .
C6 C5 C4 124(3) . .
C6 C5 N2 125(3) . .
C6 C5 H5 117.6 . .
C4 C5 H5 117.1 . .
N2 C5 H5 117.6 . .
C5 C6 C5 119(4) . 2_655
C5 C6 H6 120.5 . .
C5 C6 H6 120.5 2_655 .
C8 C7 C12 120(2) . .
C8 C7 P1 118.0(17) . .
C12 C7 P1 122.0(16) . .
C7 C8 C9 124(2) . .
C7 C8 H8 117.9 . .
C9 C8 H8 117.9 . .
C8 C9 C10 115(2) . .
C8 C9 H9 122.5 . .
C10 C9 H9 122.5 . .
C11 C10 C9 120(2) . .
C11 C10 H10 120.0 . .
C9 C10 H10 120.0 . .
C10 C11 C12 120(2) . .
C10 C11 H11 120.0 . .
C12 C11 H11 120.0 . .
C11 C12 C7 121(2) . .
C11 C12 H12 119.6 . .
C7 C12 H12 119.6 . .
C14 C13 C18 120(2) . .
C14 C13 P1 119.6(16) . .
C18 C13 P1 120.0(16) . .
C13 C14 C15 122(2) . .
C13 C14 H14 118.9 . .
C15 C14 H14 118.9 . .
C14 C15 C16 118(2) . .
C14 C15 H15 120.9 . .
C16 C15 H15 120.9 . .
C17 C16 C15 119(2) . .
C17 C16 H16 120.6 . .
C15 C16 H16 120.6 . .
C16 C17 C18 123(2) . .
C16 C17 H17 118.5 . .
C18 C17 H17 118.5 . .
C17 C18 C13 118(2) . .
C17 C18 H18 121.2 . .
C13 C18 H18 121.2 . .
C20 C19 C24 119(2) . .
C20 C19 P1 122.9(17) . .
C24 C19 P1 118.4(16) . .
C19 C20 C21 121(2) . .
C19 C20 H20 119.6 . .
C21 C20 H20 119.6 . .
C22 C21 C20 119(2) . .
C22 C21 H21 120.7 . .
C20 C21 H21 120.7 . .
C23 C22 C21 121(2) . .
C23 C22 H22 119.5 . .
C21 C22 H22 119.5 . .
C22 C23 C24 121(2) . .
C22 C23 H23 119.5 . .
C24 C23 H23 119.5 . .
C23 C24 C19 120(2) . .
C23 C24 H24 120.2 . .
C19 C24 H24 120.2 . .
F3 P2 F3 180.0(10) 5_554 .
F3 P2 F1 89.9(7) 5_554 .
F3 P2 F1 90.1(7) . .
F3 P2 F1 90.1(7) 5_554 5_554
F3 P2 F1 89.9(7) . 5_554
F1 P2 F1 179.996(3) . 5_554
F3 P2 F2 90.5(8) 5_554 5_554
F3 P2 F2 89.5(8) . 5_554
F1 P2 F2 90.0(7) . 5_554
F1 P2 F2 90.0(7) 5_554 5_554
F3 P2 F2 89.5(8) 5_554 .
F3 P2 F2 90.5(8) . .
F1 P2 F2 90.0(7) . .
F1 P2 F2 90.0(7) 5_554 .
F2 P2 F2 179.998(2) 5_554 .

loop_
_geom_bond_atom_site_label_1
_geom_bond_atom_site_label_2
_geom_bond_distance
_geom_bond_site_symmetry_2
Au1 N1 2.053(18) .
Au1 P1 2.242(5) .
P1 C19 1.79(2) .
P1 C13 1.83(2) .
P1 C7 1.83(2) .
N1 C2 1.35(3) .
N1 C1 1.41(3) .
C1 C1 1.38(4) 2_655
C1 H1 0.9500 .
C2 N1 1.35(3) 2_655
C2 C3 1.44(5) .
C3 C4 1.37(3) 2_655
C3 C4 1.37(3) .
C3 N2 1.38(3) .
C3 N2 1.38(3) 2_655
N2 C5 1.38(3) .
C4 C5 1.38(3) .
C4 H4A 0.9500 .
C5 C6 1.26(4) .
C5 H5 0.9500 .
C6 C5 1.26(4) 2_655
C6 H6 0.9500 .
C7 C8 1.30(3) .
C7 C12 1.40(3) .
C8 C9 1.45(3) .
C8 H8 0.9500 .
C9 C10 1.46(3) .
C9 H9 0.9500 .
C10 C11 1.37(3) .
C10 H10 0.9500 .
C11 C12 1.40(3) .
C11 H11 0.9500 .
C12 H12 0.9500 .
C13 C14 1.35(3) .
C13 C18 1.43(3) .
C14 C15 1.40(3) .
C14 H14 0.9500 .
C15 C16 1.43(3) .
C15 H15 0.9500 .
C16 C17 1.36(3) .
C16 H16 0.9500 .
C17 C18 1.39(3) .
C17 H17 0.9500 .
C18 H18 0.9500 .
C19 C20 1.40(3) .
C19 C24 1.44(3) .
C20 C21 1.42(3) .
C20 H20 0.9500 .
C21 C22 1.41(3) .
C21 H21 0.9500 .
C22 C23 1.37(3) .
C22 H22 0.9500 .
C23 C24 1.40(3) .
C23 H23 0.9500 .
C24 H24 0.9500 .
P2 F3 1.607(14) 5_554
P2 F3 1.607(14) .
P2 F1 1.615(13) .
P2 F1 1.615(13) 5_554
P2 F2 1.625(13) 5_554
P2 F2 1.625(13) .

loop_
_geom_torsion_atom_site_label_1
_geom_torsion_atom_site_label_2
_geom_torsion_atom_site_label_3
_geom_torsion_atom_site_label_4
_geom_torsion
_geom_torsion_site_symmetry_1
_geom_torsion_site_symmetry_4
C2 N1 C1 C1 2(3) . 2_655
Au1 N1 C1 C1 179.6(17) . 2_655
C1 N1 C2 N1 -0.6(10) . 2_655
Au1 N1 C2 N1 -178.3(19) . 2_655
C1 N1 C2 C3 179.4(10) . .
Au1 N1 C2 C3 1.7(19) . .
N1 C2 C3 C4 24(3) 2_655 2_655
N1 C2 C3 C4 -156(3) . 2_655
N1 C2 C3 C4 -156(3) 2_655 .
N1 C2 C3 C4 24(3) . .
N1 C2 C3 N2 -144(3) 2_655 .
N1 C2 C3 N2 36(3) . .
N1 C2 C3 N2 36(3) 2_655 2_655
N1 C2 C3 N2 -144(3) . 2_655
C4 C3 N2 C5 16(7) 2_655 .
C4 C3 N2 C5 -81(9) . .
N2 C3 N2 C5 4(2) 2_655 .
C2 C3 N2 C5 -176(2) . .
C4 C3 C4 C5 -6(3) 2_655 .
N2 C3 C4 C5 83(9) . .
N2 C3 C4 C5 -17(7) 2_655 .
C2 C3 C4 C5 174(3) . .
C3 C4 C5 C6 13(6) . .
C3 C4 C5 N2 -84(9) . .
C3 N2 C5 C6 -10(5) . .
C3 N2 C5 C4 81(9) . .
C4 C5 C6 C5 -7(3) . 2_655
N2 C5 C6 C5 5(3) . 2_655
C19 P1 C7 C8 79.5(19) . .
C13 P1 C7 C8 -167.0(18) . .
Au1 P1 C7 C8 -47.5(19) . .
C19 P1 C7 C12 -105.9(19) . .
C13 P1 C7 C12 8(2) . .
Au1 P1 C7 C12 127.1(17) . .
C12 C7 C8 C9 -1(4) . .
P1 C7 C8 C9 173.5(17) . .
C7 C8 C9 C10 -1(3) . .
C8 C9 C10 C11 2(3) . .
C9 C10 C11 C12 0(4) . .
C10 C11 C12 C7 -2(4) . .
C8 C7 C12 C11 3(3) . .
P1 C7 C12 C11 -171.4(18) . .
C19 P1 C13 C14 -164.3(18) . .
C7 P1 C13 C14 83.4(19) . .
Au1 P1 C13 C14 -35(2) . .
C19 P1 C13 C18 22(2) . .
C7 P1 C13 C18 -90.3(18) . .
Au1 P1 C13 C18 151.2(15) . .
C18 C13 C14 C15 2(3) . .
P1 C13 C14 C15 -171.5(17) . .
C13 C14 C15 C16 2(3) . .
C14 C15 C16 C17 -5(3) . .
C15 C16 C17 C18 4(3) . .
C16 C17 C18 C13 1(3) . .
C14 C13 C18 C17 -3(3) . .
P1 C13 C18 C17 170.2(16) . .
C13 P1 C19 C20 -90.6(19) . .
C7 P1 C19 C20 19(2) . .
Au1 P1 C19 C20 142.5(15) . .
C13 P1 C19 C24 91.5(17) . .
C7 P1 C19 C24 -159.1(16) . .
Au1 P1 C19 C24 -35.4(18) . .
C24 C19 C20 C21 -6(3) . .
P1 C19 C20 C21 175.9(16) . .
C19 C20 C21 C22 3(3) . .
C20 C21 C22 C23 1(3) . .
C21 C22 C23 C24 -2(3) . .
C22 C23 C24 C19 -1(3) . .
C20 C19 C24 C23 5(3) . .
P1 C19 C24 C23 -176.9(16) . .
